data_7125314
loop_
_publ_author_name
'B\"ohnke, Julian'
'Braunschweig, Holger'
'Dei\&senberger, Andrea'
'Dellermann, Theresa'
'Dewhurst, Rian D.'
'Jim\'enez-Halla, J Oscar C'
'Kachel, Stephanie'
'Kelch, Hauke'
'Prieschl, Dominic'

_publ_section_title
;
 Alkylideneborate zwitterions and C-C coupling by atypical diboration of
 electron-rich alkynes.
;
_journal_issue 89
_journal_name_full 'Chemical communications (Cambridge, England)'
_journal_page_first 12132
_journal_page_last 12135
_journal_paper_doi 10.1039/c7cc07409c
_journal_volume 53
_journal_year 2017
_chemical_formula_moiety 'C54 H66 B2 N4 O4'
_chemical_formula_sum 'C54 H66 B2 N4 O4'
_chemical_formula_weight 856.72
_space_group_crystal_system orthorhombic
_space_group_IT_number 64
_space_group_name_Hall '-C 2ac 2'
_space_group_name_H-M_alt 'C m c e'
_atom_sites_solution_hydrogens geom
_atom_sites_solution_secondary iterative
_audit_creation_method SHELXL-2014/6
_audit_update_record
;
2017-07-05 deposited with the CCDC.
2017-10-11 downloaded from the CCDC.
;
_cell_angle_alpha 90
_cell_angle_beta 90
_cell_angle_gamma 90
_cell_formula_units_Z 4
_cell_length_a 10.924(4)
_cell_length_b 15.753(7)
_cell_length_c 27.040(9)
_cell_measurement_reflns_used 2725
_cell_measurement_temperature 103(2)
_cell_measurement_theta_max 26.44
_cell_measurement_theta_min 2.39
_cell_volume 4653(3)
_computing_cell_refinement 'Saint+ ver. V8.34A (Bruker AXS)'
_computing_data_collection 'APEX2 ver. 2014.9 (Bruker AXS)'
_computing_data_reduction 'Saint+ ver. V8.34A (Bruker AXS)'
_computing_molecular_graphics 'ShelXLe (Huebschle et all, 2011)'
_computing_publication_material 'SHELXL-2014/6 (Sheldrick, 2014)'
_computing_structure_refinement 'SHELXL-2014/6 (Sheldrick, 2014)'
_computing_structure_solution 'SHELXT (Sheldrick, 2012)'
_diffrn_ambient_temperature 103(2)
_diffrn_detector 'CCD area detector (Apex2)'
_diffrn_detector_area_resol_mean 8.333
_diffrn_measured_fraction_theta_full 1.000
_diffrn_measured_fraction_theta_max 1.000
_diffrn_measurement_device_type 'Bruker X8-APEX II'
_diffrn_measurement_method '\f and \w scans'
_diffrn_radiation_type MoK\a
_diffrn_radiation_wavelength 0.71073
_diffrn_reflns_av_R_equivalents 0.0769
_diffrn_reflns_av_unetI/netI 0.0633
_diffrn_reflns_Laue_measured_fraction_full 1.000
_diffrn_reflns_Laue_measured_fraction_max 1.000
_diffrn_reflns_limit_h_max 13
_diffrn_reflns_limit_h_min -13
_diffrn_reflns_limit_k_max 18
_diffrn_reflns_limit_k_min -19
_diffrn_reflns_limit_l_max 34
_diffrn_reflns_limit_l_min -34
_diffrn_reflns_number 14839
_diffrn_reflns_point_group_measured_fraction_full 1.000
_diffrn_reflns_point_group_measured_fraction_max 1.000
_diffrn_reflns_theta_full 26.000
_diffrn_reflns_theta_max 26.731
_diffrn_reflns_theta_min 1.506
_diffrn_source 'rotating-anode (Nonius FR-591)'
_exptl_absorpt_coefficient_mu 0.076
_exptl_absorpt_correction_T_max 0.7454
_exptl_absorpt_correction_T_min 0.5540
_exptl_absorpt_correction_type multi-scan
_exptl_absorpt_process_details 'SadAbs 2014/4 (Bruker AXS)'
_exptl_crystal_colour yellow
_exptl_crystal_density_diffrn 1.223
_exptl_crystal_description plate
_exptl_crystal_F_000 1840
_exptl_crystal_size_max 0.275
_exptl_crystal_size_mid 0.270
_exptl_crystal_size_min 0.100
_refine_diff_density_max 0.310
_refine_diff_density_min -0.278
_refine_diff_density_rms 0.046
_refine_ls_extinction_method none
_refine_ls_goodness_of_fit_ref 1.025
_refine_ls_hydrogen_treatment constr
_refine_ls_matrix_type full
_refine_ls_number_parameters 156
_refine_ls_number_reflns 2596
_refine_ls_number_restraints 0
_refine_ls_restrained_S_all 1.025
_refine_ls_R_factor_all 0.0629
_refine_ls_R_factor_gt 0.0456
_refine_ls_shift/su_max 0.000
_refine_ls_shift/su_mean 0.000
_refine_ls_structure_factor_coef Fsqd
_refine_ls_weighting_details 'w=1/[\s^2^(Fo^2^)+(0.0411P)^2^+2.4288P] where P=(Fo^2^+2Fc^2^)/3'
_refine_ls_weighting_scheme calc
_refine_ls_wR_factor_gt 0.1041
_refine_ls_wR_factor_ref 0.1123
_reflns_Friedel_coverage 0.000
_reflns_number_gt 2002
_reflns_number_total 2596
_reflns_threshold_expression 'I > 2\s(I)'
_cod_data_source_file c7cc07409c2.cif
_cod_data_source_block 2
_cod_original_sg_symbol_Hall '-C 2bc 2'
_cod_original_sg_symbol_H-M 'C m c a'
_cod_database_code 7125314
_shelx_space_group_comment
;
The symmetry employed for this shelxl refinement is uniquely defined
by the following loop, which should always be used as a source of
symmetry information in preference to the above space-group names.
They are only intended as comments.
;
_shelx_estimated_absorpt_t_min 0.979
_shelx_estimated_absorpt_t_max 0.992
_shelxl_version_number 2014/6

loop_
_space_group_symop_operation_xyz
'x, y, z'
'-x, -y+1/2, z+1/2'
'-x, y+1/2, -z+1/2'
'x, -y, -z'
'x+1/2, y+1/2, z'
'-x+1/2, -y+1, z+1/2'
'-x+1/2, y+1, -z+1/2'
'x+1/2, -y+1/2, -z'
'-x, -y, -z'
'x, y-1/2, -z-1/2'
'x, -y-1/2, z-1/2'
'-x, y, z'
'-x+1/2, -y+1/2, -z'
'x+1/2, y, -z-1/2'
'x+1/2, -y, z-1/2'
'-x+1/2, y+1/2, z'

loop_
_atom_site_label
_atom_site_type_symbol
_atom_site_fract_x
_atom_site_fract_y
_atom_site_fract_z
_atom_site_U_iso_or_equiv
_atom_site_adp_type
_atom_site_occupancy
_atom_site_site_symmetry_order
_atom_site_calc_flag
_atom_site_refinement_flags_posn
_atom_site_refinement_flags_adp
_atom_site_refinement_flags_occupancy
O1 O 0.60757(8) 0.33916(6) 0.42539(3) 0.0128(2) Uani 1 1 d . . .
B1 B 0.5000 0.38434(14) 0.44459(7) 0.0113(5) Uani 1 2 d S T P
N1 N 0.5000 0.52742(10) 0.38777(5) 0.0115(4) Uani 1 2 d S T P
N2 N 0.5000 0.61737(10) 0.49126(5) 0.0095(3) Uani 1 2 d S T P
C2 C 0.5000 0.48517(12) 0.43508(6) 0.0101(4) Uani 1 2 d S T P
C3 C 0.5000 0.52654(12) 0.47814(6) 0.0091(4) Uani 1 2 d S T P
C5 C 0.38711(12) 0.75373(9) 0.47156(5) 0.0131(3) Uani 1 1 d . . .
H5A H 0.3859 0.7721 0.5066 0.016 Uiso 1 1 calc R U .
H5B H 0.3127 0.7763 0.4553 0.016 Uiso 1 1 calc R U .
C4 C 0.38592(11) 0.65755(9) 0.46921(5) 0.0119(3) Uani 1 1 d . . .
H4A H 0.3783 0.6397 0.4342 0.014 Uiso 1 1 calc R U .
H4B H 0.3132 0.6363 0.4872 0.014 Uiso 1 1 calc R U .
C6 C 0.5000 0.78966(13) 0.44624(7) 0.0146(4) Uani 1 2 d S T P
H6A H 0.5000 0.7738 0.4108 0.017 Uiso 1 2 calc R U P
H6B H 0.5000 0.8524 0.4486 0.017 Uiso 1 2 calc R U P
C9 C 0.5000 0.54982(16) 0.28152(7) 0.0255(5) Uani 1 2 d S T P
H9A H 0.5000 0.5906 0.2537 0.031 Uiso 1 2 calc R U P
H9B H 0.5000 0.4917 0.2676 0.031 Uiso 1 2 calc R U P
C8 C 0.38558(14) 0.56267(11) 0.31261(5) 0.0259(4) Uani 1 1 d . . .
H8A H 0.3124 0.5481 0.2928 0.031 Uiso 1 1 calc R U .
H8B H 0.3792 0.6231 0.3224 0.031 Uiso 1 1 calc R U .
C7 C 0.38957(13) 0.50714(10) 0.35876(5) 0.0204(3) Uani 1 1 d . . .
H7A H 0.3156 0.5173 0.3791 0.024 Uiso 1 1 calc R U .
H7B H 0.3908 0.4465 0.3491 0.024 Uiso 1 1 calc R U .
C10 C 0.43687(16) 0.80669(12) 0.26816(6) 0.0344(4) Uani 1 1 d . . .
H10 H 0.3933 0.7723 0.2453 0.041 Uiso 1 1 calc R U .
C11 C 0.37365(16) 0.85693(11) 0.30157(6) 0.0319(4) Uani 1 1 d . . .
H11 H 0.2867 0.8569 0.3016 0.038 Uiso 1 1 calc R U .
C12 C 0.43681(15) 0.90690(11) 0.33470(6) 0.0273(4) Uani 1 1 d . . .
H12 H 0.3934 0.9414 0.3576 0.033 Uiso 1 1 calc R U .
C13 C 0.56358(13) 0.27403(8) 0.39720(4) 0.0132(3) Uani 1 1 d . . .
C14 C 0.63001(14) 0.21523(9) 0.37046(5) 0.0179(3) Uani 1 1 d . . .
H14 H 0.7170 0.2158 0.3702 0.021 Uiso 1 1 calc R U .
C15 C 0.56340(14) 0.15480(10) 0.34368(5) 0.0211(3) Uani 1 1 d . . .
H15 H 0.6060 0.1130 0.3251 0.025 Uiso 1 1 calc R U .
C16 C 0.56316(15) 0.03888(10) 0.46195(6) 0.0255(4) Uani 1 1 d . . .
H16 H 0.6067 0.0656 0.4358 0.031 Uiso 1 1 calc R U .
C17 C 0.6260(2) 0.0000 0.5000 0.0282(5) Uani 1 2 d S T P
H17 H 0.7130 0.0000 0.5000 0.034 Uiso 1 2 calc R U P

loop_
_atom_site_aniso_label
_atom_site_aniso_U_11
_atom_site_aniso_U_22
_atom_site_aniso_U_33
_atom_site_aniso_U_23
_atom_site_aniso_U_13
_atom_site_aniso_U_12
O1 0.0144(5) 0.0126(5) 0.0113(5) -0.0032(4) 0.0008(4) 0.0008(4)
B1 0.0125(10) 0.0139(12) 0.0074(9) 0.0008(8) 0.000 0.000
N1 0.0127(8) 0.0146(9) 0.0070(7) 0.0007(6) 0.000 0.000
N2 0.0102(7) 0.0088(8) 0.0096(7) -0.0007(6) 0.000 0.000
C2 0.0080(8) 0.0128(10) 0.0096(8) -0.0004(7) 0.000 0.000
C3 0.0074(8) 0.0097(10) 0.0102(8) -0.0006(7) 0.000 0.000
C5 0.0144(7) 0.0121(7) 0.0129(6) 0.0007(5) -0.0017(5) 0.0023(6)
C4 0.0109(6) 0.0143(8) 0.0105(6) 0.0000(5) -0.0024(5) 0.0022(6)
C6 0.0209(10) 0.0102(10) 0.0126(9) 0.0010(7) 0.000 0.000
C9 0.0357(13) 0.0309(14) 0.0099(9) 0.0031(9) 0.000 0.000
C8 0.0255(8) 0.0372(11) 0.0148(7) 0.0069(7) -0.0063(6) 0.0004(8)
C7 0.0182(7) 0.0296(9) 0.0134(7) 0.0030(6) -0.0049(6) -0.0033(7)
C10 0.0427(10) 0.0293(10) 0.0313(9) -0.0061(7) -0.0070(8) -0.0052(8)
C11 0.0276(9) 0.0341(11) 0.0339(9) 0.0025(8) -0.0025(7) 0.0005(8)
C12 0.0367(9) 0.0246(9) 0.0205(8) 0.0019(6) 0.0049(7) 0.0052(8)
C13 0.0224(7) 0.0100(7) 0.0073(6) 0.0005(5) -0.0015(5) -0.0001(6)
C14 0.0242(7) 0.0178(8) 0.0116(6) 0.0000(5) 0.0012(5) 0.0058(7)
C15 0.0373(8) 0.0149(8) 0.0111(6) -0.0036(5) 0.0021(6) 0.0062(7)
C16 0.0393(9) 0.0132(8) 0.0242(8) 0.0021(6) 0.0114(7) -0.0012(7)
C17 0.0215(11) 0.0131(12) 0.0499(15) -0.0011(10) 0.000 0.000

loop_
_atom_type_symbol
_atom_type_description
_atom_type_scat_dispersion_real
_atom_type_scat_dispersion_imag
_atom_type_scat_source
C C 0.0033 0.0016 'International Tables Vol C Tables 4.2.6.8 and 6.1.1.4'
H H 0.0000 0.0000 'International Tables Vol C Tables 4.2.6.8 and 6.1.1.4'
B B 0.0013 0.0007 'International Tables Vol C Tables 4.2.6.8 and 6.1.1.4'
N N 0.0061 0.0033 'International Tables Vol C Tables 4.2.6.8 and 6.1.1.4'
O O 0.0106 0.0060 'International Tables Vol C Tables 4.2.6.8 and 6.1.1.4'

loop_
_geom_angle_atom_site_label_1
_geom_angle_atom_site_label_2
_geom_angle_atom_site_label_3
_geom_angle
_geom_angle_site_symmetry_1
_geom_angle_site_symmetry_3
C13 O1 B1 106.25(11) . .
O1 B1 O1 106.29(16) 12_655 .
O1 B1 C2 114.95(11) 12_655 .
O1 B1 C2 114.95(11) . .
O1 B1 N2 110.24(10) 12_655 9_666
O1 B1 N2 110.24(10) . 9_666
C2 B1 N2 100.08(14) . 9_666
C2 N1 C7 111.84(10) . .
C2 N1 C7 111.84(10) . 12_655
C7 N1 C7 109.85(15) . 12_655
C3 N2 C4 108.05(9) . .
C3 N2 C4 108.05(9) . 12_655
C4 N2 C4 110.18(14) . 12_655
C3 N2 B1 103.04(13) . 9_666
C4 N2 B1 113.50(8) . 9_666
C4 N2 B1 113.50(8) 12_655 9_666
C3 C2 N1 123.28(18) . .
C3 C2 B1 110.04(16) . .
N1 C2 B1 126.69(16) . .
C2 C3 C3 115.5(2) . 9_666
C2 C3 N2 133.16(16) . .
C3 C3 N2 111.35(19) 9_666 .
C4 C5 C6 111.11(12) . .
C4 C5 H5A 109.4 . .
C6 C5 H5A 109.4 . .
C4 C5 H5B 109.4 . .
C6 C5 H5B 109.4 . .
H5A C5 H5B 108.0 . .
C5 C4 N2 113.12(11) . .
C5 C4 H4A 109.0 . .
N2 C4 H4A 109.0 . .
C5 C4 H4B 109.0 . .
N2 C4 H4B 109.0 . .
H4A C4 H4B 107.8 . .
C5 C6 C5 108.47(15) 12_655 .
C5 C6 H6A 110.0 12_655 .
C5 C6 H6A 110.0 . .
C5 C6 H6B 110.0 12_655 .
C5 C6 H6B 110.0 . .
H6A C6 H6B 108.4 . .
C8 C9 C8 110.65(17) . 12_655
C8 C9 H9A 109.5 . .
C8 C9 H9A 109.5 12_655 .
C8 C9 H9B 109.5 . .
C8 C9 H9B 109.5 12_655 .
H9A C9 H9B 108.1 . .
C9 C8 C7 110.66(14) . .
C9 C8 H8A 109.5 . .
C7 C8 H8A 109.5 . .
C9 C8 H8B 109.5 . .
C7 C8 H8B 109.5 . .
H8A C8 H8B 108.1 . .
N1 C7 C8 109.55(12) . .
N1 C7 H7A 109.8 . .
C8 C7 H7A 109.8 . .
N1 C7 H7B 109.8 . .
C8 C7 H7B 109.8 . .
H7A C7 H7B 108.2 . .
C10 C10 C11 119.89(10) 12_655 .
C10 C10 H10 120.1 12_655 .
C11 C10 H10 120.1 . .
C12 C11 C10 120.06(16) . .
C12 C11 H11 120.0 . .
C10 C11 H11 120.0 . .
C11 C12 C12 120.05(10) . 12_655
C11 C12 H12 120.0 . .
C12 C12 H12 120.0 12_655 .
O1 C13 C14 127.69(13) . .
O1 C13 C13 110.60(7) . 12_655
C14 C13 C13 121.70(9) . 12_655
C13 C14 C15 116.99(14) . .
C13 C14 H14 121.5 . .
C15 C14 H14 121.5 . .
C15 C15 C14 121.32(9) 12_655 .
C15 C15 H15 119.3 12_655 .
C14 C15 H15 119.3 . .
C16 C16 C17 119.84(11) 12_655 .
C16 C16 H16 120.1 12_655 .
C17 C16 H16 120.1 . .
C16 C17 C16 120.3(2) . 4_556
C16 C17 H17 119.8 . .
C16 C17 H17 119.8 4_556 .

loop_
_geom_bond_atom_site_label_1
_geom_bond_atom_site_label_2
_geom_bond_distance
_geom_bond_site_symmetry_2
O1 C13 1.3655(16) .
O1 B1 1.4686(16) .
B1 O1 1.4686(16) 12_655
B1 C2 1.609(3) .
B1 N2 1.735(3) 9_666
N1 C2 1.442(2) .
N1 C7 1.4741(16) .
N1 C7 1.4741(16) 12_655
N2 C3 1.474(2) .
N2 C4 1.5197(15) .
N2 C4 1.5197(16) 12_655
N2 B1 1.735(3) 9_666
C2 C3 1.334(2) .
C3 C3 1.448(3) 9_666
C5 C4 1.516(2) .
C5 C6 1.5198(17) .
C5 H5A 0.9900 .
C5 H5B 0.9900 .
C4 H4A 0.9900 .
C4 H4B 0.9900 .
C6 C5 1.5198(17) 12_655
C6 H6A 0.9900 .
C6 H6B 0.9900 .
C9 C8 1.5199(19) .
C9 C8 1.5199(19) 12_655
C9 H9A 0.9900 .
C9 H9B 0.9900 .
C8 C7 1.524(2) .
C8 H8A 0.9900 .
C8 H8B 0.9900 .
C7 H7A 0.9900 .
C7 H7B 0.9900 .
C10 C10 1.379(4) 12_655
C10 C11 1.386(2) .
C10 H10 0.9500 .
C11 C12 1.378(2) .
C11 H11 0.9500 .
C12 C12 1.381(3) 12_655
C12 H12 0.9500 .
C13 C14 1.3811(19) .
C13 C13 1.389(3) 12_655
C14 C15 1.400(2) .
C14 H14 0.9500 .
C15 C15 1.385(3) 12_655
C15 H15 0.9500 .
C16 C16 1.380(3) 12_655
C16 C17 1.3805(19) .
C16 H16 0.9500 .
C17 C16 1.3805(19) 4_556
C17 H17 0.9500 .

loop_
_geom_torsion_atom_site_label_1
_geom_torsion_atom_site_label_2
_geom_torsion_atom_site_label_3
_geom_torsion_atom_site_label_4
_geom_torsion
_geom_torsion_site_symmetry_1
_geom_torsion_site_symmetry_4
C13 O1 B1 O1 0.49(17) . 12_655
C13 O1 B1 C2 -127.88(13) . .
C13 O1 B1 N2 119.95(12) . 9_666
C7 N1 C2 C3 -118.15(11) . .
C7 N1 C2 C3 118.15(11) 12_655 .
C7 N1 C2 B1 61.85(11) . .
C7 N1 C2 B1 -61.85(11) 12_655 .
O1 B1 C2 C3 118.05(11) 12_655 .
O1 B1 C2 C3 -118.05(11) . .
N2 B1 C2 C3 0.000(1) 9_666 .
O1 B1 C2 N1 -61.95(11) 12_655 .
O1 B1 C2 N1 61.95(11) . .
N2 B1 C2 N1 180.000(1) 9_666 .
N1 C2 C3 C3 180.000(1) . 9_666
B1 C2 C3 C3 0.000(0) . 9_666
N1 C2 C3 N2 0.000(1) . .
B1 C2 C3 N2 180.000(1) . .
C4 N2 C3 C2 59.60(9) . .
C4 N2 C3 C2 -59.60(9) 12_655 .
B1 N2 C3 C2 180.000(1) 9_666 .
C4 N2 C3 C3 -120.40(9) . 9_666
C4 N2 C3 C3 120.40(9) 12_655 9_666
B1 N2 C3 C3 0.000(1) 9_666 9_666
C6 C5 C4 N2 56.38(15) . .
C3 N2 C4 C5 -168.92(11) . .
C4 N2 C4 C5 -51.08(17) 12_655 .
B1 N2 C4 C5 77.47(15) 9_666 .
C4 C5 C6 C5 -58.65(18) . 12_655
C8 C9 C8 C7 -53.2(2) 12_655 .
C2 N1 C7 C8 172.12(13) . .
C7 N1 C7 C8 -63.1(2) 12_655 .
C9 C8 C7 N1 57.95(19) . .
C10 C10 C11 C12 0.1(2) 12_655 .
C10 C11 C12 C12 -0.1(2) . 12_655
B1 O1 C13 C14 178.22(14) . .
B1 O1 C13 C13 -0.31(11) . 12_655
O1 C13 C14 C15 -179.07(12) . .
C13 C13 C14 C15 -0.69(15) 12_655 .
C13 C14 C15 C15 0.68(15) . 12_655
C16 C16 C17 C16 -0.001(1) 12_655 4_556
